data_2242399
loop_
_publ_author_name
'Purandara, H.'
'Foro, S.'
'Thimme Gowda, B.'

_publ_section_title
;
 Crystal structure and Hirshfeld surface analysis of
 (<i>E</i>)-4-chloro-<i>N</i>-{2-[2-(4-nitrobenzylidene)hydrazin-1-yl]-2-oxoethyl}benzenesulfonamide
 <i>N</i>,<i>N</i>-dimethylformamide monosolvate
;
_journal_coeditor_code RZ5227
_journal_issue 3
_journal_name_full 'Acta Crystallographica Section E'
_journal_page_first 394
_journal_page_last 399
_journal_paper_doi 10.1107/S205698901800292X
_journal_volume 74
_journal_year 2018
_chemical_formula_iupac 'C15 H13 Cl N4 O5 S, C3 H7 N O'
_chemical_formula_moiety 'C15 H13 Cl N4 O5 S, C3 H7 N O'
_chemical_formula_sum 'C18 H20 Cl N5 O6 S'
_chemical_formula_weight 469.90
_chemical_name_systematic
;(<i>E</i>)-4-Chloro-<i>N</i>-{2-[2-(4-nitrobenzylidene)hydrazin-1-yl]-2-oxoethyl}benzenesulfonamide <i>N</i>,<i>N</i>-dimethylformamide
monosolvate
;
_space_group_crystal_system triclinic
_space_group_IT_number 2
_space_group_name_Hall '-P 1'
_space_group_name_H-M_alt 'P -1'
_symmetry_space_group_name_Hall '-P 1'
_symmetry_space_group_name_H-M 'P -1'
_atom_sites_solution_hydrogens mixed
_audit_creation_method SHELXL-2014/6
_cell_angle_alpha 108.150(10)
_cell_angle_beta 98.360(10)
_cell_angle_gamma 105.070(10)
_cell_formula_units_Z 2
_cell_length_a 8.2400(10)
_cell_length_b 10.6310(10)
_cell_length_c 13.720(2)
_cell_measurement_reflns_used 1907
_cell_measurement_temperature 293(2)
_cell_measurement_theta_max 27.96
_cell_measurement_theta_min 2.64
_cell_volume 1068.7(3)
_computing_cell_refinement
;
CrysAlis RED (Oxford Diffraction, 2009)
;
_computing_data_collection
;
CrysAlis CCD (Oxford Diffraction, 2009)
;
_computing_data_reduction
;
CrysAlis RED (Oxford Diffraction, 2009)
;
_computing_molecular_graphics
;
<i>Mercury</i> (Macrae <i>et al</i>., 2008) and PLATON (Spek,
2015)
;
_computing_publication_material
;
SHELXL2014 (Sheldrick, 2015)
;
_computing_structure_refinement
;
SHELXL2014 (Sheldrick, 2015)
;
_computing_structure_solution
;
SHELXS2013 (Sheldrick, 2008)
;
_diffrn_ambient_temperature 293(2)
_diffrn_measured_fraction_theta_full 0.986
_diffrn_measured_fraction_theta_max 0.985
_diffrn_measurement_device_type
;
Oxford Diffraction Xcalibur diffractometer
with Sapphire CCD detector
;
_diffrn_measurement_method
;
Rotation method data acquisition using omega scans.
;
_diffrn_radiation_type MoK\a
_diffrn_radiation_wavelength 0.71073
_diffrn_reflns_av_R_equivalents 0.0269
_diffrn_reflns_limit_h_max 8
_diffrn_reflns_limit_h_min -9
_diffrn_reflns_limit_k_max 12
_diffrn_reflns_limit_k_min -12
_diffrn_reflns_limit_l_max 16
_diffrn_reflns_limit_l_min -14
_diffrn_reflns_number 6809
_diffrn_reflns_theta_full 25.242
_diffrn_reflns_theta_max 25.350
_diffrn_reflns_theta_min 2.642
_exptl_absorpt_coefficient_mu 0.322
_exptl_absorpt_correction_T_max 0.975
_exptl_absorpt_correction_T_min 0.866
_exptl_absorpt_correction_type multi-scan
_exptl_absorpt_process_details
;
(CrysAlis RED; Oxford Diffraction, 2009)
;
_exptl_crystal_colour yellow
_exptl_crystal_density_diffrn 1.460
_exptl_crystal_description plate
_exptl_crystal_F_000 488
_exptl_crystal_size_max 0.460
_exptl_crystal_size_mid 0.220
_exptl_crystal_size_min 0.080
_refine_diff_density_max 0.610
_refine_diff_density_min -0.432
_refine_ls_extinction_method none
_refine_ls_goodness_of_fit_ref 1.319
_refine_ls_hydrogen_treatment mixed
_refine_ls_matrix_type full
_refine_ls_number_parameters 288
_refine_ls_number_reflns 3847
_refine_ls_number_restraints 2
_refine_ls_restrained_S_all 1.318
_refine_ls_R_factor_all 0.1402
_refine_ls_R_factor_gt 0.0895
_refine_ls_shift/su_max 0.000
_refine_ls_shift/su_mean 0.000
_refine_ls_structure_factor_coef Fsqd
_refine_ls_weighting_details 'w=1/[\s^2^(Fo^2^)+3.0287P] where P=(Fo^2^+2Fc^2^)/3'
_refine_ls_weighting_scheme calc
_refine_ls_wR_factor_gt 0.1464
_refine_ls_wR_factor_ref 0.1668
_reflns_number_gt 2623
_reflns_number_total 3847
_reflns_threshold_expression 'I > 2\s(I)'
_cod_data_source_file rz5227sup1.cif
_cod_data_source_block I
_cod_original_cell_volume 1068.7(2)
_cod_database_code 2242399
_shelx_space_group_comment
;
The symmetry employed for this shelxl refinement is uniquely defined
by the following loop, which should always be used as a source of
symmetry information in preference to the above space-group names.
They are only intended as comments.
;
_shelx_estimated_absorpt_t_min 0.866
_shelx_estimated_absorpt_t_max 0.975
_shelxl_version_number 2014/6

loop_
_space_group_symop_operation_xyz
'x, y, z'
'-x, -y, -z'

loop_
_atom_site_type_symbol
_atom_site_label
_atom_site_fract_x
_atom_site_fract_y
_atom_site_fract_z
_atom_site_U_iso_or_equiv
_atom_site_adp_type
_atom_site_calc_flag
_atom_site_occupancy
Cl Cl1 1.2884(2) 1.0818(2) 0.38232(19) 0.0962(7) Uani d 1
S S1 0.52061(19) 0.69212(16) 0.26923(12) 0.0430(4) Uani d 1
O O1 0.5214(5) 0.5704(4) 0.2924(3) 0.0570(11) Uani d 1
O O2 0.4256(5) 0.7784(4) 0.3183(3) 0.0554(11) Uani d 1
O O3 0.3990(5) 0.5834(4) -0.0674(3) 0.0561(11) Uani d 1
O O4 0.0376(6) 1.5139(5) 0.1175(4) 0.0744(14) Uani d 1
O O5 0.0718(7) 1.4667(5) 0.2589(4) 0.0824(16) Uani d 1
N N1 0.4475(6) 0.6423(5) 0.1438(4) 0.0429(11) Uani d 1
H H1N 0.482(7) 0.581(4) 0.103(4) 0.051 Uiso d 1
N N2 0.3264(6) 0.7745(5) -0.0636(4) 0.0420(11) Uani d 1
H H2N 0.321(7) 0.760(6) -0.1298(19) 0.050 Uiso d 1
N N3 0.2997(5) 0.8933(4) -0.0024(3) 0.0364(10) Uani d 1
N N4 0.0771(6) 1.4444(5) 0.1669(5) 0.0534(13) Uani d 1
C C1 0.7391(7) 0.8014(6) 0.3018(4) 0.0406(13) Uani d 1
C C2 0.7777(9) 0.9455(7) 0.3399(6) 0.069(2) Uani d 1
H H2 0.6897 0.9846 0.3496 0.083 Uiso calc 1
C C3 0.9470(9) 1.0308(7) 0.3635(6) 0.077(2) Uani d 1
H H3 0.9738 1.1275 0.3882 0.092 Uiso calc 1
C C4 1.0758(8) 0.9717(7) 0.3501(5) 0.0572(17) Uani d 1
C C5 1.0392(8) 0.8290(7) 0.3112(5) 0.0495(15) Uani d 1
H H5 1.1276 0.7904 0.3015 0.059 Uiso calc 1
C C6 0.8695(8) 0.7438(6) 0.2866(5) 0.0467(15) Uani d 1
H H6 0.8429 0.6470 0.2598 0.056 Uiso calc 1
C C7 0.4001(7) 0.7410(6) 0.1009(4) 0.0421(13) Uani d 1
H H7A 0.4905 0.8313 0.1332 0.051 Uiso calc 1
H H7B 0.2936 0.7527 0.1181 0.051 Uiso calc 1
C C8 0.3754(7) 0.6906(5) -0.0167(4) 0.0386(13) Uani d 1
C C9 0.2531(7) 0.9679(5) -0.0504(4) 0.0383(13) Uani d 1
H H9 0.2425 0.9424 -0.1229 0.046 Uiso calc 1
C C10 0.2161(6) 1.0935(5) 0.0081(4) 0.0355(12) Uani d 1
C C11 0.2339(8) 1.1382(6) 0.1170(4) 0.0483(15) Uani d 1
H H11 0.2757 1.0895 0.1548 0.058 Uiso calc 1
C C12 0.1910(8) 1.2531(6) 0.1696(5) 0.0506(15) Uani d 1
H H12 0.2019 1.2819 0.2422 0.061 Uiso calc 1
C C13 0.1312(7) 1.3247(6) 0.1119(4) 0.0408(13) Uani d 1
C C14 0.1167(7) 1.2873(6) 0.0058(5) 0.0467(14) Uani d 1
H H14 0.0795 1.3390 -0.0309 0.056 Uiso calc 1
C C15 0.1584(7) 1.1714(6) -0.0455(5) 0.0450(14) Uani d 1
H H15 0.1479 1.1442 -0.1180 0.054 Uiso calc 1
O O6 0.7001(7) 0.2440(5) 0.2779(4) 0.0807(16) Uani d 1
N N5 0.7345(7) 0.4007(5) 0.4406(4) 0.0602(14) Uani d 1
C C16 0.7123(10) 0.3594(8) 0.3368(6) 0.069(2) Uani d 1
H H16A 0.7055 0.4252 0.3062 0.083 Uiso calc 1
C C17 0.7557(13) 0.5436(8) 0.5057(6) 0.104(3) Uani d 1
H H17A 0.7493 0.5976 0.4616 0.156 Uiso calc 1
H H17B 0.8665 0.5839 0.5560 0.156 Uiso calc 1
H H17C 0.6654 0.5439 0.5427 0.156 Uiso calc 1
C C18 0.7419(12) 0.3051(8) 0.4940(6) 0.091(3) Uani d 1
H H18A 0.7043 0.2114 0.4429 0.136 Uiso calc 1
H H18B 0.6675 0.3117 0.5418 0.136 Uiso calc 1
H H18C 0.8589 0.3282 0.5330 0.136 Uiso calc 1

loop_
_atom_site_aniso_label
_atom_site_aniso_U_11
_atom_site_aniso_U_22
_atom_site_aniso_U_33
_atom_site_aniso_U_12
_atom_site_aniso_U_13
_atom_site_aniso_U_23
Cl1 0.0548(12) 0.0931(16) 0.1126(18) 0.0029(11) 0.0042(11) 0.0249(13)
S1 0.0452(8) 0.0514(9) 0.0430(8) 0.0233(7) 0.0149(7) 0.0232(7)
O1 0.061(3) 0.061(3) 0.063(3) 0.023(2) 0.017(2) 0.038(2)
O2 0.053(3) 0.072(3) 0.056(3) 0.037(2) 0.025(2) 0.023(2)
O3 0.074(3) 0.047(3) 0.050(3) 0.034(2) 0.013(2) 0.010(2)
O4 0.090(4) 0.059(3) 0.090(4) 0.048(3) 0.021(3) 0.030(3)
O5 0.109(4) 0.080(4) 0.063(3) 0.055(3) 0.026(3) 0.010(3)
N1 0.052(3) 0.040(3) 0.043(3) 0.027(2) 0.009(2) 0.015(2)
N2 0.057(3) 0.038(3) 0.036(3) 0.026(2) 0.011(2) 0.014(2)
N3 0.040(3) 0.031(2) 0.039(3) 0.014(2) 0.009(2) 0.010(2)
N4 0.048(3) 0.045(3) 0.061(4) 0.020(3) 0.011(3) 0.008(3)
C1 0.044(3) 0.049(3) 0.036(3) 0.024(3) 0.012(3) 0.018(3)
C2 0.060(4) 0.052(4) 0.085(5) 0.031(4) 0.017(4) 0.001(4)
C3 0.054(4) 0.041(4) 0.105(6) 0.009(3) 0.014(4) -0.005(4)
C4 0.044(4) 0.062(4) 0.048(4) 0.007(3) 0.003(3) 0.009(3)
C5 0.045(4) 0.062(4) 0.054(4) 0.029(3) 0.018(3) 0.027(3)
C6 0.057(4) 0.048(4) 0.053(4) 0.030(3) 0.021(3) 0.027(3)
C7 0.047(3) 0.043(3) 0.041(3) 0.022(3) 0.012(3) 0.016(3)
C8 0.034(3) 0.034(3) 0.040(3) 0.010(2) 0.003(2) 0.007(3)
C9 0.043(3) 0.038(3) 0.035(3) 0.014(3) 0.010(2) 0.015(3)
C10 0.032(3) 0.034(3) 0.042(3) 0.009(2) 0.008(2) 0.016(2)
C11 0.065(4) 0.048(4) 0.038(3) 0.027(3) 0.007(3) 0.019(3)
C12 0.065(4) 0.048(4) 0.035(3) 0.022(3) 0.005(3) 0.010(3)
C13 0.039(3) 0.037(3) 0.039(3) 0.011(3) 0.004(3) 0.008(3)
C14 0.050(4) 0.040(3) 0.061(4) 0.020(3) 0.015(3) 0.027(3)
C15 0.051(4) 0.049(4) 0.045(3) 0.023(3) 0.013(3) 0.025(3)
O6 0.135(5) 0.075(3) 0.045(3) 0.056(3) 0.028(3) 0.017(3)
N5 0.085(4) 0.057(3) 0.042(3) 0.034(3) 0.014(3) 0.014(3)
C16 0.100(6) 0.075(5) 0.052(5) 0.051(5) 0.022(4) 0.030(4)
C17 0.165(9) 0.083(6) 0.064(5) 0.072(6) 0.004(5) 0.010(5)
C18 0.145(8) 0.077(5) 0.056(5) 0.032(5) 0.034(5) 0.030(4)

loop_
_atom_type_symbol
_atom_type_description
_atom_type_scat_dispersion_real
_atom_type_scat_dispersion_imag
_atom_type_scat_source
C C 0.0033 0.0016 'International Tables Vol C Tables 4.2.6.8 and 6.1.1.4'
H H 0.0000 0.0000 'International Tables Vol C Tables 4.2.6.8 and 6.1.1.4'
Cl Cl 0.1484 0.1585 'International Tables Vol C Tables 4.2.6.8 and 6.1.1.4'
N N 0.0061 0.0033 'International Tables Vol C Tables 4.2.6.8 and 6.1.1.4'
O O 0.0106 0.0060 'International Tables Vol C Tables 4.2.6.8 and 6.1.1.4'
S S 0.1246 0.1234 'International Tables Vol C Tables 4.2.6.8 and 6.1.1.4'

loop_
_geom_angle_atom_site_label_1
_geom_angle_atom_site_label_2
_geom_angle_atom_site_label_3
_geom_angle
O1 S1 O2 120.2(3)
O1 S1 N1 107.3(2)
O2 S1 N1 107.0(2)
O1 S1 C1 107.6(3)
O2 S1 C1 106.8(3)
N1 S1 C1 107.4(3)
C7 N1 S1 118.6(4)
C7 N1 H1N 116(4)
S1 N1 H1N 118(4)
C8 N2 N3 119.1(4)
C8 N2 H2N 122(4)
N3 N2 H2N 118(4)
C9 N3 N2 116.6(4)
O4 N4 O5 123.6(5)
O4 N4 C13 118.4(6)
O5 N4 C13 118.0(5)
C6 C1 C2 120.0(6)
C6 C1 S1 120.4(4)
C2 C1 S1 119.6(4)
C3 C2 C1 119.7(6)
C3 C2 H2 120.1
C1 C2 H2 120.1
C4 C3 C2 119.5(6)
C4 C3 H3 120.2
C2 C3 H3 120.2
C3 C4 C5 121.4(6)
C3 C4 Cl1 118.5(5)
C5 C4 Cl1 120.1(5)
C4 C5 C6 119.0(5)
C4 C5 H5 120.5
C6 C5 H5 120.5
C1 C6 C5 120.3(6)
C1 C6 H6 119.8
C5 C6 H6 119.8
N1 C7 C8 111.2(4)
N1 C7 H7A 109.4
C8 C7 H7A 109.4
N1 C7 H7B 109.4
C8 C7 H7B 109.4
H7A C7 H7B 108.0
O3 C8 N2 121.7(5)
O3 C8 C7 123.2(5)
N2 C8 C7 115.1(5)
N3 C9 C10 120.2(5)
N3 C9 H9 119.9
C10 C9 H9 119.9
C15 C10 C11 117.8(5)
C15 C10 C9 119.9(5)
C11 C10 C9 122.2(5)
C12 C11 C10 121.2(5)
C12 C11 H11 119.4
C10 C11 H11 119.4
C11 C12 C13 118.4(5)
C11 C12 H12 120.8
C13 C12 H12 120.8
C14 C13 C12 122.5(5)
C14 C13 N4 118.7(5)
C12 C13 N4 118.8(5)
C13 C14 C15 118.3(5)
C13 C14 H14 120.9
C15 C14 H14 120.9
C14 C15 C10 121.8(5)
C14 C15 H15 119.1
C10 C15 H15 119.1
C16 N5 C18 120.7(6)
C16 N5 C17 122.2(6)
C18 N5 C17 117.1(6)
O6 C16 N5 126.0(7)
O6 C16 H16A 117.0
N5 C16 H16A 117.0
N5 C17 H17A 109.5
N5 C17 H17B 109.5
H17A C17 H17B 109.5
N5 C17 H17C 109.5
H17A C17 H17C 109.5
H17B C17 H17C 109.5
N5 C18 H18A 109.5
N5 C18 H18B 109.5
H18A C18 H18B 109.5
N5 C18 H18C 109.5
H18A C18 H18C 109.5
H18B C18 H18C 109.5

loop_
_geom_bond_atom_site_label_1
_geom_bond_atom_site_label_2
_geom_bond_distance
Cl1 C4 1.739(6)
S1 O1 1.427(4)
S1 O2 1.431(4)
S1 N1 1.603(5)
S1 C1 1.773(6)
O3 C8 1.217(6)
O4 N4 1.217(6)
O5 N4 1.221(6)
N1 C7 1.460(6)
N1 H1N 0.854(19)
N2 C8 1.357(7)
N2 N3 1.374(6)
N2 H2N 0.865(19)
N3 C9 1.274(6)
N4 C13 1.477(7)
C1 C6 1.379(7)
C1 C2 1.386(8)
C2 C3 1.379(9)
C2 H2 0.9300
C3 C4 1.373(9)
C3 H3 0.9300
C4 C5 1.375(8)
C5 C6 1.380(8)
C5 H5 0.9300
C6 H6 0.9300
C7 C8 1.496(7)
C7 H7A 0.9700
C7 H7B 0.9700
C9 C10 1.461(7)
C9 H9 0.9300
C10 C15 1.390(7)
C10 C11 1.392(7)
C11 C12 1.374(8)
C11 H11 0.9300
C12 C13 1.380(7)
C12 H12 0.9300
C13 C14 1.362(8)
C14 C15 1.372(7)
C14 H14 0.9300
C15 H15 0.9300
O6 C16 1.210(8)
N5 C16 1.322(8)
N5 C18 1.434(8)
N5 C17 1.452(8)
C16 H16A 0.9300
C17 H17A 0.9600
C17 H17B 0.9600
C17 H17C 0.9600
C18 H18A 0.9600
C18 H18B 0.9600
C18 H18C 0.9600

loop_
_geom_hbond_atom_site_label_D
_geom_hbond_atom_site_label_H
_geom_hbond_atom_site_label_A
_geom_hbond_site_symmetry_A
_geom_hbond_distance_DH
_geom_hbond_distance_HA
_geom_hbond_distance_DA
_geom_hbond_angle_DHA
N1 H1N O3 2_665 0.854(19) 2.18(3) 2.976(6) 155(5)
N2 H2N O6 2_665 0.865(19) 2.00(2) 2.857(6) 171(5)
C5 H5 O2 1_655 0.93 2.47 3.357(7) 158.7
C14 H14 O4 2_585 0.93 2.53 3.457(7) 174.5
C16 H16A O1 . 0.93 2.46 3.207(8) 137.8
C18 H18B O2 2_666 0.96 2.53 3.339(8) 142.4
C15 H15 Cg1 2_675 0.93 2.72 3.629(7) 167

loop_
_geom_torsion_atom_site_label_1
_geom_torsion_atom_site_label_2
_geom_torsion_atom_site_label_3
_geom_torsion_atom_site_label_4
_geom_torsion
O1 S1 N1 C7 167.8(4)
O2 S1 N1 C7 37.6(5)
C1 S1 N1 C7 -76.7(5)
C8 N2 N3 C9 -179.7(5)
O1 S1 C1 C6 35.0(5)
O2 S1 C1 C6 165.3(4)
N1 S1 C1 C6 -80.2(5)
O1 S1 C1 C2 -146.7(5)
O2 S1 C1 C2 -16.4(6)
N1 S1 C1 C2 98.1(5)
C6 C1 C2 C3 -0.6(10)
S1 C1 C2 C3 -178.8(6)
C1 C2 C3 C4 -0.8(12)
C2 C3 C4 C5 1.6(12)
C2 C3 C4 Cl1 -179.1(6)
C3 C4 C5 C6 -1.0(10)
Cl1 C4 C5 C6 179.7(5)
C2 C1 C6 C5 1.2(9)
S1 C1 C6 C5 179.5(4)
C4 C5 C6 C1 -0.5(9)
S1 N1 C7 C8 166.5(4)
N3 N2 C8 O3 179.2(5)
N3 N2 C8 C7 -1.6(7)
N1 C7 C8 O3 -2.5(8)
N1 C7 C8 N2 178.3(5)
N2 N3 C9 C10 177.9(4)
N3 C9 C10 C15 -177.4(5)
N3 C9 C10 C11 1.6(8)
C15 C10 C11 C12 2.0(9)
C9 C10 C11 C12 -177.1(5)
C10 C11 C12 C13 -0.7(9)
C11 C12 C13 C14 -1.3(9)
C11 C12 C13 N4 177.2(5)
O4 N4 C13 C14 -7.1(8)
O5 N4 C13 C14 171.7(6)
O4 N4 C13 C12 174.3(6)
O5 N4 C13 C12 -7.0(8)
C12 C13 C14 C15 2.0(9)
N4 C13 C14 C15 -176.6(5)
C13 C14 C15 C10 -0.7(8)
C11 C10 C15 C14 -1.3(8)
C9 C10 C15 C14 177.8(5)
C18 N5 C16 O6 -1.6(12)
C17 N5 C16 O6 177.1(8)

_cod_database_fobs_code 2242399
